data_8101992
loop_
_publ_author_name
'Zukerman-Schpector, J.'
'Oliveira da Silva, R.'
'Olivato, P. R.'
'Vinhato, E.'
'Rodrigues, A.'
'Cerqueira, Jr., C. R.'

_publ_section_title
;
Crystal structure of 2-phenylsulfinyl-cyclohexanone, C~12~H~14~O~2~S
;
_journal_issue 3
_journal_name_full 'Zeitschrift f\"ur Kristallographie - New Crystal Structures'
_journal_page_first 311
_journal_page_last 312
_journal_volume 221
_journal_year 2006
_chemical_formula_moiety 'C12 H14 O2 S'
_chemical_formula_sum 'C12 H14 O2 S'
_chemical_formula_weight 222.29
_chemical_name_systematic
; 
 2-phenylsulfinyl-cyclohexanone
;
_space_group_IT_number 14
_symmetry_cell_setting monoclinic
_symmetry_space_group_name_Hall '-P 2yab'
_symmetry_space_group_name_H-M 'P 1 21/a 1'
_atom_sites_solution_hydrogens geom
_atom_sites_solution_primary direct
_atom_sites_solution_secondary difmap
_audit_creation_method SHELXL-97
_cell_angle_alpha 90.00
_cell_angle_beta 108.928(5)
_cell_angle_gamma 90.00
_cell_formula_units_Z 4
_cell_length_a 10.787(1)
_cell_length_b 10.3955(9)
_cell_length_c 10.888(1)
_cell_measurement_reflns_used 25
_cell_measurement_temperature 293(2)
_cell_measurement_theta_max 13.57
_cell_measurement_theta_min 12.11
_cell_volume 1154.92(18)
_computing_cell_refinement 'Nonius CAD-4, 1998'
_computing_data_collection 'Nonius CAD-4, 1998'
_computing_data_reduction 'XCAD4 - CAD4'
_computing_molecular_graphics ORTEP3
_computing_publication_material 'PARST, PLATON, WiGX'
_computing_structure_refinement SHELXL-97
_computing_structure_solution SIR92
_diffrn_ambient_temperature 293(2)
_diffrn_measured_fraction_theta_full 1.000
_diffrn_measured_fraction_theta_max 1.000
_diffrn_measurement_device_type 'Nonius CAD4'
_diffrn_measurement_method theta/2theta
_diffrn_radiation_monochromator graphite
_diffrn_radiation_source 'fine-focus sealed tube'
_diffrn_radiation_type MoK\a
_diffrn_radiation_wavelength 0.71073
_diffrn_reflns_av_R_equivalents 0.0347
_diffrn_reflns_av_sigmaI/netI 0.0562
_diffrn_reflns_limit_h_max 13
_diffrn_reflns_limit_h_min -12
_diffrn_reflns_limit_k_max 0
_diffrn_reflns_limit_k_min -12
_diffrn_reflns_limit_l_max 0
_diffrn_reflns_limit_l_min -13
_diffrn_reflns_number 2251
_diffrn_reflns_theta_full 25.47
_diffrn_reflns_theta_max 25.47
_diffrn_reflns_theta_min 2.78
_diffrn_standards_decay_% 2
_diffrn_standards_interval_time 30
_diffrn_standards_number 3
_exptl_absorpt_coefficient_mu 0.258
_exptl_absorpt_correction_type none
_exptl_crystal_colour colorless
_exptl_crystal_density_diffrn 1.278
_exptl_crystal_density_method 'not measured'
_exptl_crystal_description 'irregular plate'
_exptl_crystal_F_000 472
_exptl_crystal_size_max 0.12
_exptl_crystal_size_mid 0.10
_exptl_crystal_size_min 0.08
_refine_diff_density_max 0.205
_refine_diff_density_min -0.223
_refine_diff_density_rms 0.052
_refine_ls_extinction_method none
_refine_ls_goodness_of_fit_ref 0.951
_refine_ls_hydrogen_treatment riding
_refine_ls_matrix_type full
_refine_ls_number_parameters 136
_refine_ls_number_reflns 2136
_refine_ls_number_restraints 0
_refine_ls_restrained_S_all 0.951
_refine_ls_R_factor_all 0.1744
_refine_ls_R_factor_gt 0.0468
_refine_ls_shift/su_max 0.000
_refine_ls_shift/su_mean 0.000
_refine_ls_structure_factor_coef Fsqd
_refine_ls_weighting_details 'calc w=1/[\s^2^(Fo^2^)+(0.0658P)^2^+0.0000P] where P=(Fo^2^+2Fc^2^)/3'
_refine_ls_weighting_scheme calc
_refine_ls_wR_factor_gt 0.1074
_refine_ls_wR_factor_ref 0.1420
_reflns_number_gt 985
_reflns_number_total 2136
_reflns_threshold_expression >2sigma(I)
_cod_data_source_file 1267-1804.cff
_cod_data_source_block jzs-0806
_cod_original_cell_volume 1155.0(2)
_cod_original_sg_symbol_H-M P12(1)/a1
_cod_database_code 8101992

loop_
_symmetry_equiv_pos_as_xyz
'x, y, z'
'-x+1/2, y+1/2, -z'
'-x, -y, -z'
'x-1/2, -y-1/2, z'

loop_
_atom_site_label
_atom_site_type_symbol
_atom_site_fract_x
_atom_site_fract_y
_atom_site_fract_z
_atom_site_U_iso_or_equiv
_atom_site_adp_type
_atom_site_occupancy
_atom_site_symmetry_multiplicity
_atom_site_Wyckoff_symbol
_atom_site_calc_flag
_atom_site_refinement_flags
_atom_site_disorder_assembly
_atom_site_disorder_group
S S 0.40130(9) 0.25005(11) 0.14203(9) 0.0505(3) Uani 1 4 e d . . .
O1 O 0.5209(2) 0.3328(3) 0.1711(2) 0.0650(8) Uani 1 4 e d . . .
C1 C 0.2946(3) 0.2994(3) -0.0151(3) 0.0441(9) Uani 1 4 e d . . .
C2 C 0.3388(4) 0.3891(4) -0.0842(4) 0.0531(10) Uani 1 4 e d . . .
H2 H 0.4219 0.4247 -0.0490 0.064 Uiso 1 4 e calc R . .
C7 C 0.3024(3) 0.3151(3) 0.2344(3) 0.0414(9) Uani 1 4 e d . . .
H7 H 0.2140 0.2793 0.1976 0.050 Uiso 1 4 e calc R . .
C3 C 0.2592(4) 0.4260(4) -0.2061(4) 0.0598(11) Uani 1 4 e d . . .
H3 H 0.2883 0.4873 -0.2525 0.072 Uiso 1 4 e calc R . .
O2 O 0.4449(3) 0.1942(3) 0.4092(3) 0.0783(9) Uani 1 4 e d . . .
C4 C 0.1376(4) 0.3726(4) -0.2588(4) 0.0641(12) Uani 1 4 e d . . .
H4 H 0.0846 0.3968 -0.3414 0.077 Uiso 1 4 e calc R . .
C12 C 0.3565(4) 0.2699(4) 0.3739(4) 0.0546(10) Uani 1 4 e d . . .
C6 C 0.1713(3) 0.2459(4) -0.0668(3) 0.0546(9) Uani 1 4 e d . . .
H6 H 0.1413 0.1860 -0.0195 0.066 Uiso 1 4 e calc R . .
C8 C 0.2903(4) 0.4610(4) 0.2246(4) 0.0627(11) Uani 1 4 e d . . .
H8A H 0.2451 0.4854 0.1352 0.075 Uiso 1 4 e calc R . .
H8B H 0.3771 0.4991 0.2506 0.075 Uiso 1 4 e calc R . .
C5 C 0.0932(4) 0.2822(4) -0.1890(4) 0.0644(12) Uani 1 4 e d . . .
H5 H 0.0105 0.2461 -0.2249 0.077 Uiso 1 4 e calc R . .
C9 C 0.2150(4) 0.5122(4) 0.3112(4) 0.0707(13) Uani 1 4 e d . . .
H9A H 0.2113 0.6054 0.3059 0.085 Uiso 1 4 e calc R . .
H9B H 0.1258 0.4799 0.2802 0.085 Uiso 1 4 e calc R . .
C11 C 0.2903(5) 0.3268(5) 0.4624(4) 0.0767(14) Uani 1 4 e d . . .
H11A H 0.3400 0.3052 0.5514 0.092 Uiso 1 4 e calc R . .
H11B H 0.2037 0.2894 0.4429 0.092 Uiso 1 4 e calc R . .
C10 C 0.2776(5) 0.4729(5) 0.4493(5) 0.0871(15) Uani 1 4 e d . . .
H10A H 0.2253 0.5043 0.5007 0.104 Uiso 1 4 e calc R . .
H10B H 0.3638 0.5117 0.4829 0.104 Uiso 1 4 e calc R . .

loop_
_atom_site_aniso_label
_atom_site_aniso_U_11
_atom_site_aniso_U_22
_atom_site_aniso_U_33
_atom_site_aniso_U_23
_atom_site_aniso_U_13
_atom_site_aniso_U_12
S 0.0436(5) 0.0554(6) 0.0524(6) 0.0024(6) 0.0155(4) 0.0081(6)
O1 0.0369(14) 0.095(2) 0.0621(18) 0.0000(16) 0.0153(12) -0.0015(15)
C1 0.043(2) 0.046(2) 0.046(2) -0.0060(18) 0.0189(17) 0.0023(17)
C2 0.050(2) 0.063(3) 0.050(2) -0.006(2) 0.0219(19) -0.007(2)
C7 0.0340(19) 0.046(2) 0.042(2) 0.0014(18) 0.0097(16) 0.0024(17)
C3 0.076(3) 0.058(3) 0.052(3) 0.005(2) 0.031(2) 0.000(2)
O2 0.081(2) 0.085(2) 0.0611(19) 0.0184(17) 0.0121(16) 0.0252(19)
C4 0.068(3) 0.070(3) 0.051(3) -0.004(2) 0.015(2) 0.011(2)
C12 0.050(2) 0.061(3) 0.052(3) 0.005(2) 0.0145(18) -0.002(2)
C6 0.052(2) 0.061(2) 0.051(2) -0.002(2) 0.0172(18) -0.007(2)
C8 0.084(3) 0.054(3) 0.059(3) 0.008(2) 0.036(2) 0.014(2)
C5 0.052(2) 0.076(4) 0.061(3) -0.003(2) 0.011(2) -0.008(2)
C9 0.085(3) 0.062(3) 0.071(3) -0.001(2) 0.033(3) 0.016(2)
C11 0.090(3) 0.092(4) 0.055(3) 0.016(3) 0.032(2) 0.013(3)
C10 0.106(4) 0.096(4) 0.068(3) -0.014(3) 0.041(3) 0.006(3)

loop_
_atom_type_symbol
_atom_type_description
_atom_type_scat_dispersion_real
_atom_type_scat_dispersion_imag
_atom_type_scat_source
C C 0.0033 0.0016 'International Tables Vol C Tables 4.2.6.8 and 6.1.1.4'
H H 0.0000 0.0000 'International Tables Vol C Tables 4.2.6.8 and 6.1.1.4'
O O 0.0106 0.0060 'International Tables Vol C Tables 4.2.6.8 and 6.1.1.4'
S S 0.1246 0.1234 'International Tables Vol C Tables 4.2.6.8 and 6.1.1.4'

loop_
_geom_angle_atom_site_label_1
_geom_angle_atom_site_label_2
_geom_angle_atom_site_label_3
_geom_angle
_geom_angle_site_symmetry_1
_geom_angle_site_symmetry_3
_geom_angle_publ_flag
O1 S C1 106.19(17) . . ?
O1 S C7 106.85(16) . . ?
C1 S C7 96.36(15) . . ?
C2 C1 C6 120.5(4) . . ?
C2 C1 S 119.0(3) . . ?
C6 C1 S 120.5(3) . . ?
C1 C2 C3 119.7(4) . . ?
C12 C7 C8 112.1(3) . . ?
C12 C7 S 109.5(2) . . ?
C8 C7 S 112.6(3) . . ?
C4 C3 C2 120.3(4) . . ?
C3 C4 C5 119.9(4) . . ?
O2 C12 C11 123.3(4) . . ?
O2 C12 C7 122.2(3) . . ?
C11 C12 C7 114.4(3) . . ?
C5 C6 C1 119.3(4) . . ?
C7 C8 C9 110.7(3) . . ?
C6 C5 C4 120.3(4) . . ?
C10 C9 C8 111.7(4) . . ?
C12 C11 C10 112.4(4) . . ?
C9 C10 C11 111.3(4) . . ?

loop_
_geom_bond_atom_site_label_1
_geom_bond_atom_site_label_2
_geom_bond_distance
_geom_bond_site_symmetry_2
_geom_bond_publ_flag
S O1 1.497(3) . ?
S C1 1.799(4) . ?
S C7 1.818(3) . ?
C1 C2 1.377(5) . ?
C1 C6 1.382(5) . ?
C2 C3 1.381(5) . ?
C7 C12 1.514(5) . ?
C7 C8 1.523(5) . ?
C3 C4 1.367(5) . ?
O2 C12 1.200(4) . ?
C4 C5 1.388(5) . ?
C12 C11 1.496(5) . ?
C6 C5 1.376(5) . ?
C8 C9 1.527(5) . ?
C9 C10 1.492(6) . ?
C11 C10 1.527(6) . ?

loop_
_cod_related_entry_id
_cod_related_entry_database
_cod_related_entry_code
1 ChemSpider 9130378
